data_7036005
loop_
_publ_author_name
'Marchenko, Anatoliy'
'Koidan, Georgyi'
'Hurieva, Anastasiya'
'Vlasenko, Yurii'
'Kostyuk, Aleksandr'
'Biffis, Andrea'

_publ_section_title
;
 Palladium(ii) complexes with chelating N-phosphanyl acyclic
 diaminocarbenes: synthesis, characterization and catalytic performance in
 Suzuki couplings.
;
_journal_issue 5
_journal_name_full 'Dalton transactions (Cambridge, England : 2003)'
_journal_page_first 1967
_journal_page_last 1975
_journal_paper_doi 10.1039/c5dt02250a
_journal_volume 45
_journal_year 2016
_chemical_absolute_configuration ad
_chemical_compound_source synthesis
_chemical_formula_moiety 'C22 H39 Cl2 N2 O1 P1 Pd1'
_chemical_formula_sum 'C22 H39 Cl2 N2 O P Pd'
_chemical_formula_weight 555.84
_space_group_IT_number 4
_symmetry_cell_setting monoclinic
_symmetry_space_group_name_Hall 'P 2yb'
_symmetry_space_group_name_H-M 'P 1 21 1'
_atom_sites_solution_hydrogens difmap
_atom_sites_solution_primary direct
_audit_block_doi 10.5517/cc13wwgb
_audit_update_record
;
2014-12-16 deposited with the CCDC.
2015-07-30 downloaded from the CCDC.
;
_cell_angle_alpha 90
_cell_angle_beta 103.9540(10)
_cell_angle_gamma 90
_cell_formula_units_Z 2
_cell_length_a 8.2299(2)
_cell_length_b 16.7796(3)
_cell_length_c 9.6743(2)
_cell_measurement_reflns_used 9914
_cell_measurement_temperature 123
_cell_measurement_theta_max 27
_cell_measurement_theta_min 2
_cell_volume 1296.54(5)
_computing_cell_refinement 'Apex2 (Bruker AXS, 2006)'
_computing_data_collection 'Apex2 (Bruker AXS, 2006)'
_computing_data_reduction 'SAINT (Siemens ,1995)'
_computing_molecular_graphics 'CAMERON (Watkin et al., 1996)'
_computing_publication_material 'CRYSTALS (Betteridge et al., 2003)'
_computing_structure_refinement 'CRYSTALS (Betteridge et al., 2003)'
_computing_structure_solution 'SIR92 (Altomare et al., 1994)'
_diffrn_ambient_temperature 123
_diffrn_measured_fraction_theta_full 0.997
_diffrn_measured_fraction_theta_max 0.993
_diffrn_measurement_device Area
_diffrn_measurement_device_type 'Bruker Apex2'
_diffrn_measurement_method \w/2\q
_diffrn_radiation_monochromator graphite
_diffrn_radiation_type 'Mo K\a'
_diffrn_radiation_wavelength 0.71073
_diffrn_reflns_av_R_equivalents 0.026
_diffrn_reflns_limit_h_max 10
_diffrn_reflns_limit_h_min -10
_diffrn_reflns_limit_k_max 21
_diffrn_reflns_limit_k_min -19
_diffrn_reflns_limit_l_max 12
_diffrn_reflns_limit_l_min -11
_diffrn_reflns_number 15750
_diffrn_reflns_theta_full 26.096
_diffrn_reflns_theta_max 26.629
_diffrn_reflns_theta_min 2.169
_diffrn_standards_number 0
_exptl_absorpt_coefficient_mu 0.999
_exptl_absorpt_correction_T_max 0.66
_exptl_absorpt_correction_T_min 0.65
_exptl_absorpt_correction_type multi-scan
_exptl_absorpt_process_details 'SADABS (Siemens, 1996)'
_exptl_crystal_colour yellow
_exptl_crystal_density_diffrn 1.424
_exptl_crystal_density_method 'not measured'
_exptl_crystal_description brick
_exptl_crystal_F_000 576
_exptl_crystal_size_max 0.580
_exptl_crystal_size_mid 0.430
_exptl_crystal_size_min 0.420
_refine_diff_density_max 0.31
_refine_diff_density_min -0.45
_refine_ls_abs_structure_details 'Flack (1983), 2285 Friedel-pairs'
_refine_ls_abs_structure_Flack 0.019(12)
_refine_ls_extinction_coef 4.509
_refine_ls_extinction_method 'Larson (1970), Equation 22'
_refine_ls_goodness_of_fit_ref 1.1025
_refine_ls_hydrogen_treatment noref
_refine_ls_matrix_type full
_refine_ls_number_parameters 263
_refine_ls_number_reflns 4950
_refine_ls_number_restraints 1
_refine_ls_R_factor_all 0.0171
_refine_ls_R_factor_gt 0.0166
_refine_ls_shift/su_max 0.0461381
_refine_ls_shift/su_mean 0.0032966
_refine_ls_structure_factor_coef F
_refine_ls_weighting_details
;
 Method, part 1, Chebychev polynomial, (Watkin, 1994, Prince, 1982) 
 [weight] = 1.0/[A~0~*T~0~(x)+A~1~*T~1~(x) ... +A~n-1~]*T~n-1~(x)] 
 where A~i~ are the Chebychev coefficients listed below and x= Fcalc/Fmax 
 Method = Robust Weighting (Prince, 1982) 
 W = [weight] * [1-(deltaF/6*sigmaF)^2^]^2^ 
 A~i~ are: 
 1.26 -0.440 1.32 -0.128 0.412 
;
_refine_ls_weighting_scheme calc
_refine_ls_wR_factor_all 0.0170
_refine_ls_wR_factor_gt 0.0169
_refine_ls_wR_factor_ref 0.0169
_reflns_limit_h_max 10
_reflns_limit_h_min -10
_reflns_limit_k_max 21
_reflns_limit_k_min -19
_reflns_limit_l_max 12
_reflns_limit_l_min 0
_reflns_number_gt 5001
_reflns_number_total 5091
_reflns_threshold_expression I>2.0\s(I)
_oxford_diffrn_Wilson_B_factor 1.17
_oxford_diffrn_Wilson_scale 4.42
_oxford_refine_ls_r_factor_ref 0.0164
_oxford_refine_ls_scale 0.6695(4)
_oxford_reflns_number_all 5071
_oxford_reflns_threshold_expression_ref I>3.0\s(I)
_cod_data_source_file c5dt02250a2.cif
_cod_data_source_block 1
_cod_depositor_comments 'Adding full bibliography for 7036005--7036009.cif.'
_cod_original_sg_symbol_H-M 'P 1 21 1 '
_cod_original_formula_sum 'C22 H39 Cl2 N2 O1 P1 Pd1'
_cod_database_code 7036005

loop_
_symmetry_equiv_pos_as_xyz
x,y,z
-x,y+1/2,-z

loop_
_atom_site_label
_atom_site_type_symbol
_atom_site_fract_x
_atom_site_fract_y
_atom_site_fract_z
_atom_site_U_iso_or_equiv
_atom_site_occupancy
_atom_site_adp_type
Pd1 Pd 0.645601(14) 0.27965(4) 0.452679(11) 0.0124 1.0000 Uani
Cl1 Cl 0.52519(6) 0.32663(5) 0.22706(5) 0.0211 1.0000 Uani
Cl2 Cl 0.43111(5) 0.18537(5) 0.43654(5) 0.0213 1.0000 Uani
P1 P 0.86271(5) 0.36195(5) 0.51253(4) 0.0119 1.0000 Uani
O1 O 0.62505(19) 0.05646(9) 1.06428(15) 0.0246 1.0000 Uani
N1 N 0.78735(18) 0.25013(9) 0.64927(15) 0.0137 1.0000 Uani
N2 N 1.07278(15) 0.28292(13) 0.76652(12) 0.0133 1.0000 Uani
C1 C 0.9259(2) 0.29233(11) 0.66876(17) 0.0123 1.0000 Uani
C2 C 0.7084(3) 0.11991(13) 0.7300(2) 0.0171 1.0000 Uani
C3 C 0.6699(2) 0.07289(11) 0.8358(2) 0.0182 1.0000 Uani
C4 C 0.6636(2) 0.10706(12) 0.96663(19) 0.0170 1.0000 Uani
C5 C 0.6931(2) 0.18807(12) 0.98944(18) 0.0162 1.0000 Uani
C6 C 0.7338(2) 0.23422(11) 0.88344(18) 0.0155 1.0000 Uani
C7 C 0.7446(2) 0.20044(11) 0.75537(18) 0.0148 1.0000 Uani
C8 C 1.0140(2) 0.36051(13) 0.39687(18) 0.0193 1.0000 Uani
C9 C 1.1932(2) 0.38523(14) 0.4705(2) 0.0268 1.0000 Uani
C10 C 0.9450(3) 0.41541(15) 0.2680(2) 0.0318 1.0000 Uani
C11 C 1.0163(2) 0.27379(19) 0.34666(19) 0.0283 1.0000 Uani
C12 C 0.8012(2) 0.46288(11) 0.5670(2) 0.0183 1.0000 Uani
C13 C 0.7292(3) 0.45157(14) 0.6975(2) 0.0255 1.0000 Uani
C14 C 0.6574(2) 0.49145(12) 0.4426(2) 0.0240 1.0000 Uani
C15 C 0.9407(3) 0.52518(12) 0.5985(2) 0.0281 1.0000 Uani
C16 C 1.1217(2) 0.20180(13) 0.8276(2) 0.0183 1.0000 Uani
C17 C 1.2557(3) 0.16518(13) 0.7642(2) 0.0266 1.0000 Uani
C18 C 1.1647(3) 0.19833(14) 0.9891(2) 0.0251 1.0000 Uani
C19 C 1.1728(2) 0.35579(12) 0.8160(2) 0.0155 1.0000 Uani
C20 C 1.1333(2) 0.38934(14) 0.9518(2) 0.0217 1.0000 Uani
C21 C 1.3615(2) 0.34647(12) 0.8378(2) 0.0217 1.0000 Uani
C22 C 0.6130(3) 0.09066(13) 1.1971(2) 0.0260 1.0000 Uani
H21 H 0.7153 0.0979 0.6409 0.0219 1.0000 Uiso
H31 H 0.6480 0.0178 0.8200 0.0229 1.0000 Uiso
H51 H 0.6835 0.2120 1.0756 0.0209 1.0000 Uiso
H61 H 0.7564 0.2891 0.8998 0.0205 1.0000 Uiso
H91 H 1.2582 0.3852 0.4017 0.0420 1.0000 Uiso
H92 H 1.1993 0.4381 0.5118 0.0421 1.0000 Uiso
H93 H 1.2407 0.3471 0.5462 0.0415 1.0000 Uiso
H101 H 1.0148 0.4061 0.2029 0.0493 1.0000 Uiso
H102 H 0.9525 0.4711 0.2974 0.0487 1.0000 Uiso
H103 H 0.8300 0.4021 0.2229 0.0488 1.0000 Uiso
H111 H 1.0942 0.2688 0.2875 0.0432 1.0000 Uiso
H112 H 1.0480 0.2357 0.4259 0.0431 1.0000 Uiso
H113 H 0.9072 0.2591 0.2909 0.0423 1.0000 Uiso
H131 H 0.6840 0.5019 0.7170 0.0383 1.0000 Uiso
H132 H 0.8162 0.4372 0.7757 0.0390 1.0000 Uiso
H133 H 0.6416 0.4105 0.6775 0.0379 1.0000 Uiso
H141 H 0.6197 0.5438 0.4660 0.0384 1.0000 Uiso
H142 H 0.6937 0.4969 0.3548 0.0387 1.0000 Uiso
H143 H 0.5633 0.4544 0.4279 0.0396 1.0000 Uiso
H151 H 0.8951 0.5748 0.6195 0.0414 1.0000 Uiso
H152 H 1.0298 0.5111 0.6765 0.0424 1.0000 Uiso
H153 H 0.9838 0.5337 0.5154 0.0414 1.0000 Uiso
H161 H 1.0194 0.1695 0.7911 0.0223 1.0000 Uiso
H171 H 1.2688 0.1106 0.7923 0.0421 1.0000 Uiso
H172 H 1.3633 0.1930 0.7960 0.0432 1.0000 Uiso
H173 H 1.2238 0.1672 0.6613 0.0428 1.0000 Uiso
H181 H 1.1812 0.1422 1.0178 0.0393 1.0000 Uiso
H182 H 1.2697 0.2284 1.0295 0.0390 1.0000 Uiso
H183 H 1.0741 0.2202 1.0266 0.0389 1.0000 Uiso
H191 H 1.1338 0.3960 0.7384 0.0166 1.0000 Uiso
H203 H 1.1589 0.4463 0.9590 0.0343 1.0000 Uiso
H202 H 1.1986 0.3651 1.0376 0.0355 1.0000 Uiso
H201 H 1.0144 0.3818 0.9489 0.0337 1.0000 Uiso
H211 H 1.4127 0.3974 0.8595 0.0340 1.0000 Uiso
H212 H 1.4052 0.3122 0.9159 0.0336 1.0000 Uiso
H213 H 1.3882 0.3268 0.7510 0.0338 1.0000 Uiso
H221 H 0.5889 0.0479 1.2537 0.0397 1.0000 Uiso
H222 H 0.7221 0.1153 1.2438 0.0403 1.0000 Uiso
H223 H 0.5227 0.1292 1.1838 0.0403 1.0000 Uiso

loop_
_atom_site_aniso_label
_atom_site_aniso_U_11
_atom_site_aniso_U_22
_atom_site_aniso_U_33
_atom_site_aniso_U_23
_atom_site_aniso_U_13
_atom_site_aniso_U_12
Pd1 0.01111(5) 0.01377(6) 0.01071(5) 0.00045(6) -0.00035(4) 0.00012(6)
Cl1 0.0224(2) 0.0239(2) 0.01275(19) 0.00282(17) -0.00416(16) 0.00025(18)
Cl2 0.01552(19) 0.0239(2) 0.0229(2) 0.00158(18) 0.00124(16) -0.00606(17)
P1 0.01135(19) 0.0129(2) 0.01103(19) 0.00104(16) 0.00188(15) 0.00131(16)
O1 0.0339(8) 0.0196(7) 0.0234(7) 0.0046(5) 0.0128(6) -0.0007(6)
N1 0.0130(7) 0.0147(7) 0.0119(6) -0.0011(5) -0.0001(5) 0.0007(5)
N2 0.0123(5) 0.0146(6) 0.0119(5) -0.0003(8) 0.0009(4) 0.0029(8)
C1 0.0143(7) 0.0127(11) 0.0098(6) -0.0025(7) 0.0029(5) 0.0015(7)
C2 0.0177(9) 0.0183(10) 0.0145(9) -0.0006(7) 0.0022(7) 0.0020(7)
C3 0.0169(8) 0.0143(9) 0.0224(9) 0.0010(7) 0.0033(7) 0.0015(7)
C4 0.0139(8) 0.0195(9) 0.0176(8) 0.0046(7) 0.0034(7) 0.0016(7)
C5 0.0141(8) 0.0187(9) 0.0150(8) -0.0007(7) 0.0017(6) 0.0008(7)
C6 0.0125(8) 0.0153(9) 0.0174(8) 0.0012(7) 0.0009(6) 0.0012(6)
C7 0.0094(7) 0.0188(9) 0.0148(8) 0.0024(7) 0.0000(6) 0.0018(7)
C8 0.0155(8) 0.0305(10) 0.0128(8) 0.0000(8) 0.0050(7) 0.0015(7)
C9 0.0180(9) 0.0409(12) 0.0237(9) -0.0029(9) 0.0092(7) -0.0037(8)
C10 0.0277(11) 0.0503(14) 0.0189(10) 0.0125(9) 0.0082(8) 0.0022(10)
C11 0.0203(8) 0.0406(12) 0.0249(8) -0.0148(12) 0.0073(6) 0.0047(11)
C12 0.0169(8) 0.0118(8) 0.0245(9) -0.0004(7) 0.0017(7) 0.0030(7)
C13 0.0278(11) 0.0220(11) 0.0280(12) -0.0055(9) 0.0090(9) 0.0082(9)
C14 0.0215(9) 0.0162(9) 0.0307(10) 0.0038(8) -0.0007(8) 0.0052(8)
C15 0.0249(10) 0.0154(9) 0.0406(12) -0.0016(9) 0.0014(9) -0.0031(8)
C16 0.0157(9) 0.0166(10) 0.0202(9) 0.0011(8) -0.0007(7) 0.0030(8)
C17 0.0247(10) 0.0218(10) 0.0318(11) -0.0020(8) 0.0037(8) 0.0078(8)
C18 0.0256(10) 0.0272(12) 0.0205(10) 0.0095(9) 0.0016(8) 0.0043(9)
C19 0.0158(9) 0.0166(9) 0.0125(8) -0.0008(7) 0.0004(7) -0.0010(7)
C20 0.0208(9) 0.0241(11) 0.0175(9) -0.0061(8) -0.0004(7) -0.0006(8)
C21 0.0138(8) 0.0278(10) 0.0217(9) 0.0016(8) 0.0010(7) -0.0020(7)
C22 0.0303(11) 0.0305(11) 0.0198(9) 0.0050(8) 0.0111(8) -0.0003(9)

loop_
_atom_type_symbol
_atom_type_scat_dispersion_real
_atom_type_scat_dispersion_imag
_atom_type_scat_Cromer_Mann_a1
_atom_type_scat_Cromer_Mann_b1
_atom_type_scat_Cromer_Mann_a2
_atom_type_scat_Cromer_Mann_b2
_atom_type_scat_Cromer_Mann_a3
_atom_type_scat_Cromer_Mann_b3
_atom_type_scat_Cromer_Mann_a4
_atom_type_scat_Cromer_Mann_b4
_atom_type_scat_Cromer_Mann_c
_atom_type_scat_source
C 0.0033 0.0016 2.3100 20.8439 1.0200 10.2075 1.5886 0.5687 0.8650 51.6512 0.2156 'International Tables Vol C 4.2.6.8 and 6.1.1.4'
H 0.0000 0.0000 0.4930 10.5109 0.3229 26.1257 0.1402 3.1424 0.0408 57.7998 0.0030 'International Tables Vol C 4.2.6.8 and 6.1.1.4'
N 0.0061 0.0033 12.2126 0.0057 3.1322 9.8933 2.0125 28.9975 1.1663 0.5826 -11.5290 'International Tables Vol C 4.2.6.8 and 6.1.1.4'
O 0.0106 0.0060 3.0485 13.2771 2.2868 5.7011 1.5463 0.3239 0.8670 32.9089 0.2508 'International Tables Vol C 4.2.6.8 and 6.1.1.4'
P 0.1023 0.0942 6.4345 1.9067 4.1791 27.1570 1.7800 0.5260 1.4908 68.1645 1.1149 'International Tables Vol C 4.2.6.8 and 6.1.1.4'
Cl 0.1484 0.1585 11.4604 0.0104 7.1964 1.1662 6.2556 18.5194 1.6455 47.7784 -9.5574 'International Tables Vol C 4.2.6.8 and 6.1.1.4'
Pd -0.9988 1.0072 19.3319 0.6987 15.5017 7.9893 5.2954 25.2052 0.6058 76.8986 5.2659 'International Tables Vol C 4.2.6.8 and 6.1.1.4'

loop_
_geom_angle_atom_site_label_1
_geom_angle_atom_site_label_2
_geom_angle_atom_site_label_3
_geom_angle
_geom_angle_publ_flag
Cl1 Pd1 Cl2 91.303(16) yes
Cl1 Pd1 P1 99.739(17) yes
Cl2 Pd1 P1 168.776(15) yes
Cl1 Pd1 N1 169.87(4) yes
Cl2 Pd1 N1 98.65(4) yes
P1 Pd1 N1 70.39(4) yes
Pd1 P1 C1 82.69(5) yes
Pd1 P1 C8 116.57(6) yes
C1 P1 C8 112.26(8) yes
Pd1 P1 C12 112.29(6) yes
C1 P1 C12 112.03(8) yes
C8 P1 C12 116.37(9) yes
C4 O1 C22 116.75(15) yes
Pd1 N1 C1 106.50(11) yes
Pd1 N1 C7 128.81(11) yes
C1 N1 C7 124.41(14) yes
C1 N2 C16 119.43(17) yes
C1 N2 C19 117.45(18) yes
C16 N2 C19 122.97(12) yes
P1 C1 N2 131.43(14) yes
P1 C1 N1 99.01(11) yes
N2 C1 N1 129.37(17) yes
C3 C2 C7 119.94(17) yes
C3 C2 H21 121.4 no
C7 C2 H21 118.6 no
C2 C3 C4 119.86(17) yes
C2 C3 H31 120.3 no
C4 C3 H31 119.8 no
C3 C4 O1 115.89(16) yes
C3 C4 C5 120.03(16) yes
O1 C4 C5 124.08(16) yes
C4 C5 C6 119.49(16) yes
C4 C5 H51 120.5 no
C6 C5 H51 120.0 no
C5 C6 C7 120.76(16) yes
C5 C6 H61 119.5 no
C7 C6 H61 119.7 no
N1 C7 C2 121.22(16) yes
N1 C7 C6 118.91(16) yes
C2 C7 C6 119.84(17) yes
P1 C8 C9 115.14(12) yes
P1 C8 C10 107.95(13) yes
C9 C8 C10 109.82(17) yes
P1 C8 C11 105.25(13) yes
C9 C8 C11 108.65(16) yes
C10 C8 C11 109.88(16) yes
C8 C9 H91 108.4 no
C8 C9 H92 112.8 no
H91 C9 H92 108.0 no
C8 C9 H93 109.6 no
H91 C9 H93 109.4 no
H92 C9 H93 108.6 no
C8 C10 H101 105.7 no
C8 C10 H102 110.6 no
H101 C10 H102 110.0 no
C8 C10 H103 110.8 no
H101 C10 H103 109.9 no
H102 C10 H103 109.8 no
C8 C11 H111 109.4 no
C8 C11 H112 113.0 no
H111 C11 H112 108.5 no
C8 C11 H113 109.8 no
H111 C11 H113 108.1 no
H112 C11 H113 107.9 no
P1 C12 C13 107.69(13) yes
P1 C12 C14 105.55(13) yes
C13 C12 C14 107.74(16) yes
P1 C12 C15 115.61(13) yes
C13 C12 C15 110.02(17) yes
C14 C12 C15 109.88(16) yes
C12 C13 H131 107.4 no
C12 C13 H132 109.0 no
H131 C13 H132 108.9 no
C12 C13 H133 109.7 no
H131 C13 H133 110.8 no
H132 C13 H133 111.0 no
C12 C14 H141 109.0 no
C12 C14 H142 111.8 no
H141 C14 H142 107.5 no
C12 C14 H143 110.3 no
H141 C14 H143 108.7 no
H142 C14 H143 109.5 no
C12 C15 H151 108.9 no
C12 C15 H152 112.8 no
H151 C15 H152 108.5 no
C12 C15 H153 110.2 no
H151 C15 H153 106.8 no
H152 C15 H153 109.4 no
N2 C16 C17 111.14(16) yes
N2 C16 C18 114.48(16) yes
C17 C16 C18 112.92(16) yes
N2 C16 H161 103.4 no
C17 C16 H161 105.8 no
C18 C16 H161 108.2 no
C16 C17 H171 108.5 no
C16 C17 H172 111.7 no
H171 C17 H172 109.6 no
C16 C17 H173 111.0 no
H171 C17 H173 108.1 no
H172 C17 H173 107.9 no
C16 C18 H181 108.0 no
C16 C18 H182 110.4 no
H181 C18 H182 109.1 no
C16 C18 H183 111.0 no
H181 C18 H183 108.7 no
H182 C18 H183 109.5 no
N2 C19 C20 111.23(15) yes
N2 C19 C21 115.26(16) yes
C20 C19 C21 109.76(16) yes
N2 C19 H191 105.1 no
C20 C19 H191 107.3 no
C21 C19 H191 107.7 no
C19 C20 H203 109.4 no
C19 C20 H202 113.2 no
H203 C20 H202 106.6 no
C19 C20 H201 110.1 no
H203 C20 H201 109.0 no
H202 C20 H201 108.4 no
C19 C21 H211 108.7 no
C19 C21 H212 110.5 no
H211 C21 H212 107.8 no
C19 C21 H213 110.4 no
H211 C21 H213 108.3 no
H212 C21 H213 111.0 no
O1 C22 H221 106.5 no
O1 C22 H222 109.0 no
H221 C22 H222 110.1 no
O1 C22 H223 111.4 no
H221 C22 H223 108.6 no
H222 C22 H223 111.3 no

loop_
_geom_bond_atom_site_label_1
_geom_bond_atom_site_label_2
_geom_bond_distance
_geom_bond_publ_flag
Pd1 Cl1 2.3075(4) yes
Pd1 Cl2 2.3473(4) yes
Pd1 P1 2.2217(4) yes
Pd1 N1 2.0380(14) yes
P1 C1 1.8815(17) yes
P1 C8 1.8642(18) yes
P1 C12 1.8791(18) yes
O1 C4 1.363(2) yes
O1 C22 1.432(2) yes
N1 C1 1.317(2) yes
N1 C7 1.431(2) yes
N2 C1 1.352(2) yes
N2 C16 1.500(3) yes
N2 C19 1.487(3) yes
C2 C3 1.388(3) yes
C2 C7 1.393(3) yes
C2 H21 0.952 no
C3 C4 1.402(3) yes
C3 H31 0.947 no
C4 C5 1.389(3) yes
C5 C6 1.389(2) yes
C5 H51 0.945 no
C6 C7 1.385(2) yes
C6 H61 0.946 no
C8 C9 1.532(3) yes
C8 C10 1.544(3) yes
C8 C11 1.536(3) yes
C9 H91 0.949 no
C9 H92 0.970 no
C9 H93 0.980 no
C10 H101 0.962 no
C10 H102 0.974 no
C10 H103 0.968 no
C11 H111 0.960 no
C11 H112 0.984 no
C11 H113 0.961 no
C12 C13 1.530(3) yes
C12 C14 1.547(3) yes
C12 C15 1.528(3) yes
C13 H131 0.959 no
C13 H132 0.939 no
C13 H133 0.982 no
C14 H141 0.977 no
C14 H142 0.970 no
C14 H143 0.977 no
C15 H151 0.955 no
C15 H152 0.947 no
C15 H153 0.964 no
C16 C17 1.516(3) yes
C16 C18 1.518(3) yes
C16 H161 0.991 no
C17 H171 0.954 no
C17 H172 0.982 no
C17 H173 0.966 no
C18 H181 0.982 no
C18 H182 0.995 no
C18 H183 0.976 no
C19 C20 1.535(3) yes
C19 C21 1.524(3) yes
C19 H191 1.003 no
C20 H203 0.978 no
C20 H202 0.963 no
C20 H201 0.980 no
C21 H211 0.953 no
C21 H212 0.949 no
C21 H213 0.976 no
C22 H221 0.953 no
C22 H222 0.993 no
C22 H223 0.970 no

loop_
_geom_hbond_atom_site_label_D
_geom_hbond_atom_site_label_H
_geom_hbond_atom_site_label_A
_geom_hbond_angle_DHA
_geom_hbond_distance_DH
_geom_hbond_distance_HA
_geom_hbond_distance_DA
_geom_hbond_publ_flag
C16 H161 C7 131.31(13) 0.991 2.265 3.012(3) yes
